data_7220300
loop_
_publ_author_name
'Ostrowska, Kinga'
'Kowalczyk, Iwona'
'Ka\'zmierczak, Micha\/l'
'Katrusiak, Andrzej'
'Szafran, Miros\/law'
'Komasa, Anna'
'Dega-Szafran, Zofia'

_publ_section_title
;
 Rare stoichiometry of carboxyl--carboxylate benzbetaine complexes: in
 vitro versus in silico
;
_journal_issue 22
_journal_name_full CrystEngComm
_journal_page_first 4143
_journal_paper_doi 10.1039/C5CE00054H
_journal_volume 17
_journal_year 2015
_chemical_formula_moiety '2(C10 H14 N O2), C10 H13 N O2, 2(I)'
_chemical_formula_sum 'C30 H41 I2 N3 O6'
_chemical_formula_weight 793.46
_chemical_melting_point 468
_chemical_name_common
;
?
;
_chemical_name_systematic '[di-(3-trimethylammonium-benzoic acid)-(3-trimethylammonium-benzoate)]diiodide'
_space_group_IT_number 14
_symmetry_cell_setting monoclinic
_symmetry_space_group_name_Hall '-P 2ybc'
_symmetry_space_group_name_H-M 'P 1 21/c 1'
_atom_sites_solution_hydrogens geom
_atom_sites_solution_primary direct
_atom_sites_solution_secondary difmap
_audit_creation_method SHELXL-97
_audit_update_record
;
2015-01-02 deposited with the CCDC.
2015-04-23 downloaded from the CCDC.
;
_cell_angle_alpha 90.00
_cell_angle_beta 96.010(4)
_cell_angle_gamma 90.00
_cell_formula_units_Z 4
_cell_length_a 18.7965(10)
_cell_length_b 13.9047(8)
_cell_length_c 12.8843(6)
_cell_measurement_reflns_used 7982
_cell_measurement_temperature 296(2)
_cell_measurement_theta_max 29.12
_cell_measurement_theta_min 2.16
_cell_volume 3348.9(3)
_computing_cell_refinement 'CrysAlis (Oxford Diffraction, 2002)'
_computing_data_collection 'CrysAlis (Oxford Diffraction, 2002)'
_computing_data_reduction 'CrysAlis (Oxford Diffraction, 2002)'
_computing_molecular_graphics
;X-Seed (Barbour, 2001) 
and POV-Ray (Persistence of Vision, 2004)

Mercury (2008)
;
_computing_publication_material 'SHELXL-97 (Sheldrick, 1997)'
_computing_structure_refinement 'SHELXL-97 (Sheldrick, 1997)'
_computing_structure_solution 'SHELXS-97 (Sheldrick, 1997)'
_diffrn_ambient_temperature 296(2)
_diffrn_measured_fraction_theta_full 0.888
_diffrn_measured_fraction_theta_max 0.888
_diffrn_radiation_monochromator graphite
_diffrn_radiation_source 'fine-focus sealed tube'
_diffrn_radiation_type MoK\a
_diffrn_radiation_wavelength 0.71073
_diffrn_reflns_av_R_equivalents 0.0415
_diffrn_reflns_av_sigmaI/netI 0.0459
_diffrn_reflns_limit_h_max 21
_diffrn_reflns_limit_h_min -25
_diffrn_reflns_limit_k_max 16
_diffrn_reflns_limit_k_min -18
_diffrn_reflns_limit_l_max 14
_diffrn_reflns_limit_l_min -17
_diffrn_reflns_number 22456
_diffrn_reflns_theta_full 29.12
_diffrn_reflns_theta_max 29.12
_diffrn_reflns_theta_min 2.16
_exptl_absorpt_coefficient_mu 1.921
_exptl_absorpt_correction_T_max 0.858
_exptl_absorpt_correction_T_min 0.715
_exptl_absorpt_correction_type multi-scan
_exptl_absorpt_process_details
; 
Correction for absorption was made using XEMP (SHELXTL, 
Sheldrick (1990)).
;
_exptl_crystal_colour colourless
_exptl_crystal_density_diffrn 1.574
_exptl_crystal_density_method 'not measured'
_exptl_crystal_description plate
_exptl_crystal_F_000 1584
_exptl_crystal_size_max 0.20
_exptl_crystal_size_mid 0.15
_exptl_crystal_size_min 0.08
_refine_diff_density_max 5.893
_refine_diff_density_min -1.560
_refine_diff_density_rms 0.206
_refine_ls_extinction_method none
_refine_ls_goodness_of_fit_ref 1.021
_refine_ls_hydrogen_treatment mixed
_refine_ls_matrix_type full
_refine_ls_number_parameters 370
_refine_ls_number_reflns 7982
_refine_ls_number_restraints 0
_refine_ls_restrained_S_all 1.021
_refine_ls_R_factor_all 0.1164
_refine_ls_R_factor_gt 0.0553
_refine_ls_shift/su_max 0.014
_refine_ls_shift/su_mean 0.000
_refine_ls_structure_factor_coef Fsqd
_refine_ls_weighting_details 'calc w=1/[\s^2^(Fo^2^)+(0.1022P)^2^+40.0313P] where P=(Fo^2^+2Fc^2^)/3'
_refine_ls_weighting_scheme calc
_refine_ls_wR_factor_gt 0.0715
_refine_ls_wR_factor_ref 0.1651
_reflns_number_gt 6106
_reflns_number_total 7982
_reflns_threshold_expression >2sigma(I)
_cod_data_source_file c5ce00054h2.cif
_cod_data_source_block complex_I
_cod_depositor_comments
;
The following automatic conversions were performed:

'_symmetry_cell_setting' value 'Monoclinic' changed to 'monoclinic'
according to
/usr/data/users/saulius/crontab/automatic-downloads/rss-feeds/RSC/lib/dictionaries/cif_core.dic
dictionary named 'cif_core.dic' version 2.4.2 from 2011-04-26.

Automatic conversion script
Id: cif_fix_values 3271 2015-04-21 07:52:19Z andrius 

 Adding full bibliography for 7220300--7220302.cif.
;
_cod_original_sg_symbol_H-M P2(1)/c
_cod_database_code 7220300

loop_
_symmetry_equiv_pos_as_xyz
'x, y, z'
'-x, y+1/2, -z+1/2'
'-x, -y, -z'
'x, -y-1/2, z-1/2'

loop_
_atom_site_label
_atom_site_type_symbol
_atom_site_fract_x
_atom_site_fract_y
_atom_site_fract_z
_atom_site_U_iso_or_equiv
_atom_site_adp_type
_atom_site_occupancy
_atom_site_symmetry_multiplicity
_atom_site_calc_flag
_atom_site_refinement_flags
I1 I -0.15189(3) 1.33831(6) 0.39869(5) 0.0515(2) Uani 1 1 d .
I2 I 0.14812(4) 1.35269(6) 0.80448(6) 0.0534(2) Uani 1 1 d .
C1 C 0.5139(4) 0.8793(6) 0.8189(6) 0.0276(16) Uani 1 1 d .
C2 C 0.5672(4) 0.8722(6) 0.9028(6) 0.0289(16) Uani 1 1 d .
H2 H 0.5550 0.8732 0.9709 0.035 Uiso 1 1 calc R
C3 C 0.6378(4) 0.8637(5) 0.8842(6) 0.0257(15) Uani 1 1 d .
C4 C 0.6575(5) 0.8650(6) 0.7826(6) 0.0310(17) Uani 1 1 d .
H4 H 0.7053 0.8610 0.7703 0.037 Uiso 1 1 calc R
C5 C 0.6034(4) 0.8725(5) 0.7001(5) 0.0339(18) Uani 1 1 d .
H5 H 0.6156 0.8730 0.6319 0.041 Uiso 1 1 calc R
C6 C 0.5323(4) 0.8791(6) 0.7173(6) 0.0314(17) Uani 1 1 d .
H6 H 0.4969 0.8834 0.6613 0.038 Uiso 1 1 calc R
C7 C 0.4386(5) 0.8928(7) 0.8428(6) 0.0348(18) Uani 1 1 d .
O1 O 0.3926(3) 0.8928(6) 0.7571(5) 0.0480(17) Uani 1 1 d .
H1 H 0.3538 0.9135 0.7710 0.058 Uiso 1 1 calc R
O2 O 0.4214(4) 0.9063(8) 0.9279(5) 0.067(3) Uani 1 1 d .
N1 N 0.6972(4) 0.8528(5) 0.9698(6) 0.0315(15) Uani 1 1 d .
C8 C 0.6687(6) 0.8520(9) 1.0753(7) 0.050(3) Uani 1 1 d .
H81 H 0.6361 0.7992 1.0786 0.075 Uiso 1 1 calc R
H82 H 0.6442 0.9113 1.0852 0.075 Uiso 1 1 calc R
H83 H 0.7078 0.8449 1.1290 0.075 Uiso 1 1 calc R
C9 C 0.7367(6) 0.7606(9) 0.9556(9) 0.060(3) Uani 1 1 d .
H91 H 0.7548 0.7607 0.8886 0.090 Uiso 1 1 calc R
H92 H 0.7048 0.7072 0.9598 0.090 Uiso 1 1 calc R
H93 H 0.7759 0.7550 1.0094 0.090 Uiso 1 1 calc R
C10 C 0.7480(4) 0.9370(5) 0.9697(5) 0.066(3) Uani 1 1 d R
H101 H 0.7673 0.9401 0.9037 0.099 Uiso 1 1 calc R
H102 H 0.7862 0.9289 1.0246 0.099 Uiso 1 1 calc R
H103 H 0.7227 0.9955 0.9808 0.099 Uiso 1 1 calc R
C11 C 0.1553(4) 1.0187(6) 0.7271(8) 0.0354(19) Uani 1 1 d .
C12 C 0.1163(5) 1.0838(7) 0.6588(8) 0.041(2) Uani 1 1 d .
H12 H 0.1373 1.1147 0.6057 0.050 Uiso 1 1 calc R
C13 C 0.0447(5) 1.0999(7) 0.6745(8) 0.041(2) Uani 1 1 d .
C14 C 0.0137(6) 1.0545(9) 0.7531(11) 0.062(3) Uani 1 1 d .
H14 H -0.0344 1.0654 0.7603 0.074 Uiso 1 1 calc R
C15 C 0.0533(6) 0.9917(9) 0.8227(11) 0.066(4) Uani 1 1 d .
H15 H 0.0323 0.9628 0.8771 0.080 Uiso 1 1 calc R
C16 C 0.1244(6) 0.9742(8) 0.8083(9) 0.053(3) Uani 1 1 d .
H16 H 0.1514 0.9325 0.8531 0.063 Uiso 1 1 calc R
C17 C 0.2345(4) 1.0048(6) 0.7168(7) 0.0333(18) Uani 1 1 d .
O11 O 0.2660(3) 0.9449(5) 0.7783(6) 0.0466(17) Uani 1 1 d .
O12 O 0.2622(3) 1.0559(5) 0.6532(6) 0.0476(17) Uani 1 1 d .
N11 N -0.0004(4) 1.1672(6) 0.6032(7) 0.0438(19) Uani 1 1 d .
C18 C 0.0436(7) 1.2325(10) 0.5394(10) 0.068(4) Uani 1 1 d .
H181 H 0.0710 1.1939 0.4962 0.101 Uiso 1 1 calc R
H182 H 0.0754 1.2708 0.5856 0.101 Uiso 1 1 calc R
H183 H 0.0122 1.2738 0.4961 0.101 Uiso 1 1 calc R
C19 C -0.0522(8) 1.1106(11) 0.5319(15) 0.099(6) Uani 1 1 d .
H191 H -0.0799 1.0697 0.5724 0.148 Uiso 1 1 calc R
H192 H -0.0266 1.0718 0.4866 0.148 Uiso 1 1 calc R
H193 H -0.0836 1.1537 0.4908 0.148 Uiso 1 1 calc R
C20 C -0.0406(6) 1.2369(8) 0.6665(10) 0.056(3) Uani 1 1 d .
H201 H -0.0702 1.2016 0.7095 0.084 Uiso 1 1 calc R
H202 H -0.0701 1.2780 0.6201 0.084 Uiso 1 1 calc R
H203 H -0.0070 1.2753 0.7099 0.084 Uiso 1 1 calc R
C21 C 0.5105(4) 1.1204(6) 0.6824(6) 0.0256(15) Uani 1 1 d .
C22 C 0.5628(4) 1.1292(6) 0.6143(6) 0.0276(16) Uani 1 1 d .
H22 H 0.5502 1.1300 0.5426 0.033 Uiso 1 1 calc R
C23 C 0.6340(4) 1.1369(5) 0.6541(6) 0.0269(15) Uani 1 1 d .
C24 C 0.6543(5) 1.1341(6) 0.7605(6) 0.0336(18) Uani 1 1 d .
H24 H 0.7024 1.1381 0.7858 0.040 Uiso 1 1 calc R
C25 C 0.6022(5) 1.1254(7) 0.8295(7) 0.0353(18) Uani 1 1 d .
H25 H 0.6154 1.1233 0.9011 0.042 Uiso 1 1 calc R
C26 C 0.5308(4) 1.1199(6) 0.7907(6) 0.0298(16) Uani 1 1 d .
H26 H 0.4959 1.1159 0.8366 0.036 Uiso 1 1 calc R
C27 C 0.4340(5) 1.1078(7) 0.6399(7) 0.0351(18) Uani 1 1 d .
O21 O 0.3894(3) 1.1077(6) 0.7106(5) 0.0464(16) Uani 1 1 d .
H21 H 0.3517 1.0826 0.6868 0.070 Uiso 1 1 calc R
O22 O 0.4175(4) 1.0944(8) 0.5480(6) 0.072(3) Uani 1 1 d .
N21 N 0.6919(4) 1.1480(5) 0.5833(5) 0.0307(15) Uani 1 1 d .
C28 C 0.6630(5) 1.1506(8) 0.4700(7) 0.046(2) Uani 1 1 d .
H281 H 0.6381 1.0917 0.4518 0.070 Uiso 1 1 calc R
H282 H 0.7018 1.1580 0.4278 0.070 Uiso 1 1 calc R
H283 H 0.6306 1.2038 0.4580 0.070 Uiso 1 1 calc R
C29 C 0.7315(6) 1.2410(8) 0.6109(9) 0.052(3) Uani 1 1 d .
H291 H 0.7502 1.2398 0.6832 0.078 Uiso 1 1 calc R
H292 H 0.6993 1.2943 0.5987 0.078 Uiso 1 1 calc R
H293 H 0.7703 1.2478 0.5684 0.078 Uiso 1 1 calc R
C30 C 0.7425(6) 1.0648(8) 0.5984(9) 0.054(3) Uani 1 1 d .
H301 H 0.7172 1.0061 0.5809 0.080 Uiso 1 1 calc R
H302 H 0.7627 1.0624 0.6699 0.080 Uiso 1 1 calc R
H303 H 0.7801 1.0726 0.5541 0.080 Uiso 1 1 calc R

loop_
_atom_site_aniso_label
_atom_site_aniso_U_11
_atom_site_aniso_U_22
_atom_site_aniso_U_33
_atom_site_aniso_U_23
_atom_site_aniso_U_13
_atom_site_aniso_U_12
I1 0.0351(3) 0.0781(5) 0.0422(4) 0.0160(3) 0.0077(3) 0.0140(3)
I2 0.0378(4) 0.0727(5) 0.0489(4) 0.0104(3) 0.0005(3) -0.0099(3)
C1 0.031(4) 0.028(4) 0.023(3) 0.002(3) -0.002(3) -0.001(3)
C2 0.027(4) 0.036(4) 0.024(4) 0.002(3) 0.006(3) 0.004(3)
C3 0.028(4) 0.026(4) 0.023(4) 0.002(3) 0.003(3) -0.001(3)
C4 0.034(4) 0.038(4) 0.022(4) 0.004(3) 0.007(3) 0.006(3)
C5 0.039(5) 0.045(5) 0.018(3) 0.001(3) 0.005(3) 0.007(4)
C6 0.032(4) 0.033(4) 0.029(4) 0.001(3) 0.004(3) 0.008(3)
C7 0.036(4) 0.041(5) 0.028(4) 0.000(4) 0.006(3) -0.001(4)
O1 0.029(3) 0.074(5) 0.039(3) -0.003(3) -0.005(3) 0.014(3)
O2 0.035(4) 0.135(8) 0.032(4) -0.001(4) 0.009(3) 0.010(4)
N1 0.024(3) 0.039(4) 0.029(3) 0.001(3) -0.004(3) 0.000(3)
C8 0.047(6) 0.079(8) 0.022(4) 0.001(4) 0.002(4) -0.001(5)
C9 0.058(6) 0.064(7) 0.053(6) -0.006(5) -0.019(5) 0.027(6)
C10 0.059(7) 0.076(8) 0.061(7) -0.001(6) -0.005(6) -0.034(6)
C11 0.021(4) 0.027(4) 0.058(5) 0.002(4) 0.003(3) 0.001(3)
C12 0.028(4) 0.048(5) 0.047(5) 0.008(4) 0.000(4) 0.004(4)
C13 0.026(4) 0.045(5) 0.050(5) 0.004(4) -0.004(4) 0.008(4)
C14 0.031(5) 0.059(7) 0.098(9) 0.023(6) 0.019(5) 0.005(5)
C15 0.039(6) 0.064(7) 0.100(10) 0.038(7) 0.027(6) 0.006(5)
C16 0.042(5) 0.050(6) 0.068(7) 0.014(5) 0.013(5) 0.006(5)
C17 0.020(4) 0.039(5) 0.040(4) 0.007(4) -0.003(3) 0.001(3)
O11 0.022(3) 0.060(4) 0.058(4) 0.021(3) 0.002(3) 0.007(3)
O12 0.022(3) 0.066(5) 0.054(4) 0.025(4) 0.005(3) 0.004(3)
N11 0.034(4) 0.043(5) 0.054(5) -0.001(4) 0.004(4) 0.008(3)
C18 0.059(7) 0.084(9) 0.062(7) 0.028(7) 0.016(6) 0.023(7)
C19 0.081(10) 0.063(9) 0.138(15) -0.023(9) -0.056(10) 0.016(8)
C20 0.050(6) 0.051(6) 0.070(7) 0.010(5) 0.018(5) 0.019(5)
C21 0.024(4) 0.029(4) 0.025(4) 0.002(3) 0.003(3) 0.001(3)
C22 0.025(4) 0.039(4) 0.019(3) 0.002(3) 0.002(3) -0.001(3)
C23 0.030(4) 0.024(4) 0.027(4) 0.001(3) 0.005(3) -0.003(3)
C24 0.030(4) 0.042(5) 0.028(4) 0.002(3) -0.002(3) -0.003(3)
C25 0.038(5) 0.041(5) 0.026(4) 0.003(4) 0.002(3) -0.006(4)
C26 0.032(4) 0.034(4) 0.024(4) -0.003(3) 0.006(3) -0.008(3)
C27 0.034(4) 0.041(5) 0.030(4) 0.006(4) 0.002(3) 0.003(4)
O21 0.030(3) 0.074(5) 0.038(3) -0.001(3) 0.016(3) -0.004(3)
O22 0.030(4) 0.151(9) 0.034(4) 0.005(5) 0.003(3) -0.010(5)
N21 0.026(3) 0.037(4) 0.030(3) 0.000(3) 0.006(3) -0.003(3)
C28 0.038(5) 0.074(7) 0.029(4) 0.003(4) 0.009(4) -0.001(5)
C29 0.052(6) 0.051(6) 0.056(6) -0.004(5) 0.019(5) -0.029(5)
C30 0.047(6) 0.057(6) 0.059(6) 0.008(5) 0.017(5) 0.023(5)

loop_
_atom_type_symbol
_atom_type_description
_atom_type_scat_dispersion_real
_atom_type_scat_dispersion_imag
_atom_type_scat_source
C C 0.0033 0.0016 'International Tables Vol C Tables 4.2.6.8 and 6.1.1.4'
H H 0.0000 0.0000 'International Tables Vol C Tables 4.2.6.8 and 6.1.1.4'
N N 0.0061 0.0033 'International Tables Vol C Tables 4.2.6.8 and 6.1.1.4'
O O 0.0106 0.0060 'International Tables Vol C Tables 4.2.6.8 and 6.1.1.4'
I I -0.4742 1.8119 'International Tables Vol C Tables 4.2.6.8 and 6.1.1.4'

loop_
_geom_angle_atom_site_label_1
_geom_angle_atom_site_label_2
_geom_angle_atom_site_label_3
_geom_angle
C3 N1 C9 109.8(7)
C3 N1 C10 110.2(6)
C9 N1 C10 109.9(7)
C3 N1 C8 110.9(7)
C9 N1 C8 109.2(8)
C10 N1 C8 106.8(7)
O2 C7 O1 123.4(9)
O2 C7 C1 124.4(8)
O1 C7 C1 112.2(7)
C2 C3 C4 121.1(7)
C2 C3 N1 122.7(7)
C4 C3 N1 116.2(7)
C6 C1 C2 120.0(7)
C6 C1 C7 122.0(7)
C2 C1 C7 117.9(7)
C5 C6 C1 119.5(7)
C3 C2 C1 119.8(7)
C5 C4 C3 118.1(7)
C6 C5 C4 121.5(7)
C23 N21 C30 109.5(7)
C23 N21 C28 112.5(7)
C30 N21 C28 107.8(8)
C23 N21 C29 108.4(7)
C30 N21 C29 109.8(8)
C28 N21 C29 109.0(8)
O22 C27 O21 124.7(8)
O22 C27 C21 121.1(8)
O21 C27 C21 114.1(7)
C22 C23 C24 121.3(8)
C22 C23 N21 121.1(7)
C24 C23 N21 117.6(7)
C23 C24 C25 119.6(8)
C26 C25 C24 119.6(8)
C22 C21 C26 119.3(7)
C22 C21 C27 119.7(7)
C26 C21 C27 120.9(7)
C23 C22 C21 119.5(7)
C25 C26 C21 120.6(7)
C11 C16 C15 120.3(10)
O12 C17 O11 126.4(8)
O12 C17 C11 117.9(7)
O11 C17 C11 115.6(8)
C14 C13 C12 121.5(9)
C14 C13 N11 118.6(8)
C12 C13 N11 119.9(9)
C13 C12 C11 117.2(9)
C16 C11 C12 121.4(8)
C16 C11 C17 119.9(8)
C12 C11 C17 118.5(8)
C16 C15 C14 118.4(10)
C13 C14 C15 121.2(9)
C19 N11 C13 109.7(9)
C19 N11 C20 109.8(10)
C13 N11 C20 110.4(8)
C19 N11 C18 109.8(11)
C13 N11 C18 113.3(8)
C20 N11 C18 103.8(9)

loop_
_geom_bond_atom_site_label_1
_geom_bond_atom_site_label_2
_geom_bond_distance
N1 C3 1.493(10)
N1 C9 1.503(13)
N1 C10 1.510(10)
N1 C8 1.512(12)
C7 O2 1.190(11)
C7 O1 1.329(10)
C7 C1 1.492(12)
C3 C2 1.378(11)
C3 C4 1.398(11)
C1 C6 1.389(11)
C1 C2 1.398(10)
C6 C5 1.381(11)
C4 C5 1.395(10)
N21 C23 1.499(10)
N21 C30 1.497(12)
N21 C28 1.504(12)
N21 C29 1.517(11)
C27 O22 1.206(11)
C27 O21 1.301(10)
C27 C21 1.494(11)
C23 C22 1.386(11)
C23 C24 1.384(11)
C24 C25 1.395(12)
C25 C26 1.386(12)
C21 C22 1.391(11)
C21 C26 1.407(11)
C16 C11 1.395(14)
C16 C15 1.390(15)
O12 C17 1.240(11)
C17 O11 1.255(10)
C17 C11 1.520(11)
C20 N11 1.519(13)
C13 C14 1.374(15)
C13 C12 1.399(13)
C13 N11 1.509(12)
C12 C11 1.413(12)
C18 N11 1.526(15)
C15 C14 1.407(16)
N11 C19 1.491(15)

loop_
_geom_torsion_atom_site_label_1
_geom_torsion_atom_site_label_2
_geom_torsion_atom_site_label_3
_geom_torsion_atom_site_label_4
_geom_torsion
C9 N1 C3 C2 121.1(9)
C10 N1 C3 C2 -117.7(8)
C8 N1 C3 C2 0.4(11)
C9 N1 C3 C4 -59.0(10)
C10 N1 C3 C4 62.2(9)
C8 N1 C3 C4 -179.7(8)
O2 C7 C1 C6 -169.5(10)
O1 C7 C1 C6 7.3(12)
O2 C7 C1 C2 6.9(15)
O1 C7 C1 C2 -176.3(8)
C2 C1 C6 C5 -0.5(12)
C7 C1 C6 C5 175.9(8)
C4 C3 C2 C1 2.0(12)
N1 C3 C2 C1 -178.2(7)
C6 C1 C2 C3 -0.9(12)
C7 C1 C2 C3 -177.3(8)
C2 C3 C4 C5 -1.8(12)
N1 C3 C4 C5 178.4(7)
C1 C6 C5 C4 0.6(12)
C3 C4 C5 C6 0.5(12)
C30 N21 C23 C22 -119.1(9)
C28 N21 C23 C22 0.7(11)
C29 N21 C23 C22 121.3(9)
C30 N21 C23 C24 60.6(10)
C28 N21 C23 C24 -179.6(8)
C29 N21 C23 C24 -59.0(10)
C22 C23 C24 C25 -1.3(13)
N21 C23 C24 C25 179.0(8)
C23 C24 C25 C26 -0.2(13)
O22 C27 C21 C22 8.4(14)
O21 C27 C21 C22 -175.0(8)
O22 C27 C21 C26 -169.3(10)
O21 C27 C21 C26 7.3(12)
C24 C23 C22 C21 1.2(12)
N21 C23 C22 C21 -179.1(7)
C26 C21 C22 C23 0.3(12)
C27 C21 C22 C23 -177.4(8)
C24 C25 C26 C21 1.8(13)
C22 C21 C26 C25 -1.8(13)
C27 C21 C26 C25 175.8(8)
C14 C13 C12 C11 0.1(16)
N11 C13 C12 C11 -178.9(8)
C15 C16 C11 C12 1.3(17)
C15 C16 C11 C17 175.5(11)
C13 C12 C11 C16 -1.6(15)
C13 C12 C11 C17 -175.9(9)
O12 C17 C11 C16 -169.9(10)
O11 C17 C11 C16 6.7(13)
O12 C17 C11 C12 4.5(13)
O11 C17 C11 C12 -178.9(9)
C11 C16 C15 C14 1(2)
C12 C13 C14 C15 1.7(19)
N11 C13 C14 C15 -179.3(12)
C16 C15 C14 C13 -2(2)
C14 C13 N11 C19 -72.4(14)
C12 C13 N11 C19 106.7(13)
C14 C13 N11 C20 48.8(13)
C12 C13 N11 C20 -132.2(10)
C14 C13 N11 C18 164.6(11)
C12 C13 N11 C18 -16.3(14)
